data_2102435
loop_
_publ_author_name
'Marsh, Richard E.'

_publ_section_title
;
 Space group <i>Cc</i>: an update
;
_journal_issue 2
_journal_name_full 'Acta Crystallographica Section B'
_journal_page_first 252
_journal_page_last 253
_journal_paper_doi 10.1107/S0108768104003878
_journal_volume 60
_journal_year 2004
_chemical_formula_moiety 'C6 H6 N2 S2 Cl2 Fe'
_chemical_formula_sum 'C6 H6 Cl2 Fe N2 S2'
_space_group_crystal_system monoclinic
_space_group_IT_number 15
_space_group_name_Hall '-C 2yc'
_space_group_name_H-M_alt 'C 1 2/c 1'
_audit_creation_method CRYM
_cell_angle_alpha 90
_cell_angle_beta 95.30
_cell_angle_gamma 90
_cell_formula_units_Z 4
_cell_length_a 17.9080
_cell_length_b 3.7170
_cell_length_c 14.8700
_cell_volume 985.575
_cod_data_source_file bk0142.cif
_cod_data_source_block VAQKED
_cod_depositor_comments
;
 Updating space group information and adding the symmetry operation list.

 Antanas Vaitkus,
 2018-06-14

 Adding the _cell_formula_units_Z data item.

 Antanas Vaitkus,
 2017-08-05

  Added moiety chemical formula from Marsh (2004) paper.
  The summary chemical formula is calculated from moiety formula using
  AdHocParser
  (svn://www.crystallography.net/cod-tools/trunk/Formulae/AdHocParser.yp,
  revision 1441.)

  Andrius Merkys
  2013-11-11
;
_cod_original_sg_symbol_H-M C2/c
_cod_database_code 2102435

loop_
_space_group_symop_id
_space_group_symop_operation_xyz
1 x,y,z
2 -x,y,-z+1/2
3 -x,-y,-z
4 x,-y,z+1/2
5 x+1/2,y+1/2,z
6 -x+1/2,y+1/2,-z+1/2
7 -x+1/2,-y+1/2,-z
8 x+1/2,-y+1/2,z+1/2

loop_
_atom_site_label
_atom_site_type_symbol
_atom_site_fract_x
_atom_site_fract_y
_atom_site_fract_z
Fe1 Fe 0.00000 -0.03800 0.25000
Cl1 Cl -0.06265 -0.53565 0.15460
S1 S 0.16695 -0.08495 0.02800
N1 N 0.09275 -0.03900 0.16515
C1 C 0.08700 -0.12750 0.07960
C2 C 0.21470 0.05350 0.12610
C3 C 0.16470 0.06650 0.19235
H1 H 0.04285 -0.20880 0.04820
H2 H 0.26625 0.11890 0.13515
H3 H 0.18115 0.14180 0.25280
